data_2016529
loop_
_publ_author_name
'Stockmann, Susanne'
'Bruce, Jocelyn'
'Miller, Jorn'
'Koch, Klaus R.'

_publ_section_title
;
 Bipodal 1,1'-acyl-3,3,3',3'-tetraalkylbis(thiourea) ligands with
 flexible C~3~, C~4~ and C~6~ spacer groups
;
_journal_coeditor_code TR3036
_journal_issue 3
_journal_name_full 'Acta Crystallographica Section C'
_journal_page_first o166
_journal_page_last o170
_journal_paper_doi 10.1107/S0108270108002783
_journal_volume 64
_journal_year 2008
_chemical_formula_iupac 'C16 H30 N4 O2 S2'
_chemical_formula_moiety 'C16 H30 N4 O2 S2'
_chemical_formula_sum 'C16 H30 N4 O2 S2'
_chemical_formula_weight 374.56
_chemical_name_systematic
;
3,3,3',3'-tetraethyl-1,1'-(butane-1,4-diyldicarbonyl)bis(thiourea)
;
_space_group_IT_number 2
_symmetry_cell_setting triclinic
_symmetry_space_group_name_Hall '-P 1'
_symmetry_space_group_name_H-M 'P -1'
_atom_sites_solution_hydrogens geom
_atom_sites_solution_primary direct
_atom_sites_solution_secondary difmap
_cell_angle_alpha 85.532(3)
_cell_angle_beta 86.985(3)
_cell_angle_gamma 81.894(3)
_cell_formula_units_Z 1
_cell_length_a 4.8287(9)
_cell_length_b 6.3977(12)
_cell_length_c 15.661(3)
_cell_measurement_reflns_used 1762
_cell_measurement_temperature 100(2)
_cell_measurement_theta_max 27.128
_cell_measurement_theta_min 2.6115
_cell_volume 477.09(16)
_computing_cell_refinement 'SAINT (Bruker, 2002)'
_computing_data_collection 'SMART (Bruker, 2002)'
_computing_data_reduction 'SAINT (Bruker, 2002)'
_computing_molecular_graphics
;
X-Seed (Version 2.0; Barbour, 2001)
;
_computing_publication_material
;
X-Seed  (Version 2.0; Barbour, 2001)
;
_computing_structure_refinement 'SHELXL97 (Sheldrick, 2008)'
_computing_structure_solution 'SHELXS97 (Sheldrick, 2008)'
_diffrn_ambient_temperature 100(2)
_diffrn_measured_fraction_theta_full 0.992
_diffrn_measured_fraction_theta_max 0.992
_diffrn_measurement_device_type 'Bruker APEX I CCD area-detector'
_diffrn_measurement_method \\w
_diffrn_radiation_monochromator graphite
_diffrn_radiation_source 'fine-focus sealed tube'
_diffrn_radiation_type 'Mo K\a'
_diffrn_radiation_wavelength 0.71073
_diffrn_reflns_av_R_equivalents 0.0588
_diffrn_reflns_av_sigmaI/netI 0.0600
_diffrn_reflns_limit_h_max 5
_diffrn_reflns_limit_h_min -5
_diffrn_reflns_limit_k_max 7
_diffrn_reflns_limit_k_min -7
_diffrn_reflns_limit_l_max 19
_diffrn_reflns_limit_l_min -19
_diffrn_reflns_number 4902
_diffrn_reflns_theta_full 26.00
_diffrn_reflns_theta_max 26.00
_diffrn_reflns_theta_min 2.61
_exptl_absorpt_coefficient_mu 0.296
_exptl_absorpt_correction_T_max 0.9854
_exptl_absorpt_correction_T_min 0.8736
_exptl_absorpt_correction_type multi-scan
_exptl_absorpt_process_details '(SADABS; Bruker, 2002)'
_exptl_crystal_colour colourless
_exptl_crystal_density_diffrn 1.304
_exptl_crystal_density_method 'not measured'
_exptl_crystal_description needle
_exptl_crystal_F_000 202
_exptl_crystal_size_max 0.47
_exptl_crystal_size_mid 0.21
_exptl_crystal_size_min 0.05
_refine_diff_density_max 0.900
_refine_diff_density_min -0.298
_refine_ls_extinction_method none
_refine_ls_goodness_of_fit_ref 1.163
_refine_ls_hydrogen_treatment constr
_refine_ls_matrix_type full
_refine_ls_number_parameters 111
_refine_ls_number_reflns 1847
_refine_ls_number_restraints 0
_refine_ls_restrained_S_all 1.163
_refine_ls_R_factor_all 0.0709
_refine_ls_R_factor_gt 0.0622
_refine_ls_shift/su_max 0.010
_refine_ls_shift/su_mean 0.002
_refine_ls_structure_factor_coef Fsqd
_refine_ls_weighting_details
;
calc w=1/[\\s\^2\^(Fo\^2\^)+(0.0857P)\^2\^]
where P=(Fo\^2\^+2Fc\^2\^)/3
;
_refine_ls_weighting_scheme calc
_refine_ls_wR_factor_gt 0.1501
_refine_ls_wR_factor_ref 0.1556
_reflns_number_gt 1611
_reflns_number_total 1847
_reflns_threshold_expression >2sigma(I)
_cod_data_source_file tr3036.cif
_cod_data_source_block II
_cod_database_code 2016529
_cod_database_fobs_code 2016529

loop_
_symmetry_equiv_pos_as_xyz
'x, y, z'
'-x, -y, -z'

loop_
_atom_site_type_symbol
_atom_site_label
_atom_site_fract_x
_atom_site_fract_y
_atom_site_fract_z
_atom_site_U_iso_or_equiv
_atom_site_adp_type
_atom_site_calc_flag
_atom_site_refinement_flags
_atom_site_occupancy
S S1 0.11309(15) 0.28285(11) 0.17784(4) 0.0182(3) Uani d . 1
O O1 0.1802(4) 0.3544(3) 0.37327(12) 0.0195(5) Uani d . 1
N N1 -0.2414(5) 0.3744(3) 0.31216(14) 0.0135(5) Uani d . 1
H H1 -0.4206 0.3699 0.3243 0.016 Uiso calc R 1
C C1 -0.2095(6) 0.2747(4) 0.46408(17) 0.0168(6) Uani d . 1
H H1A -0.3852 0.2192 0.4538 0.020 Uiso calc R 1
H H1B -0.2590 0.4030 0.4962 0.020 Uiso calc R 1
N N2 -0.3359(5) 0.5793(3) 0.18682(14) 0.0132(5) Uani d . 1
C C2 -0.0228(6) 0.1082(4) 0.51824(17) 0.0152(6) Uani d . 1
H H2A 0.1612 0.1571 0.5227 0.018 Uiso calc R 1
H H2B -0.1089 0.0946 0.5768 0.018 Uiso calc R 1
C C11 -0.0684(6) 0.3347(4) 0.37849(17) 0.0137(6) Uani d . 1
C C12 -0.1625(6) 0.4225(4) 0.22492(17) 0.0134(6) Uani d . 1
C C13 -0.5374(6) 0.7262(4) 0.23549(17) 0.0154(6) Uani d . 1
H H13A -0.6542 0.6433 0.2750 0.018 Uiso calc R 1
H H13B -0.6628 0.8154 0.1950 0.018 Uiso calc R 1
C C14 -0.3930(6) 0.8680(4) 0.28672(18) 0.0193(6) Uani d . 1
H H14A -0.2842 0.7814 0.3310 0.029 Uiso calc R 1
H H14B -0.5339 0.9704 0.3138 0.029 Uiso calc R 1
H H14C -0.2676 0.9436 0.2484 0.029 Uiso calc R 1
C C15 -0.3247(6) 0.6223(5) 0.09346(17) 0.0190(6) Uani d . 1
H H15A -0.5162 0.6331 0.0724 0.023 Uiso calc R 1
H H15B -0.2090 0.5019 0.0671 0.023 Uiso calc R 1
C C16 -0.2042(7) 0.8243(5) 0.06495(19) 0.0260(7) Uani d . 1
H H16A -0.3239 0.9454 0.0880 0.039 Uiso calc R 1
H H16B -0.1955 0.8424 0.0022 0.039 Uiso calc R 1
H H16C -0.0153 0.8156 0.0862 0.039 Uiso calc R 1

loop_
_atom_site_aniso_label
_atom_site_aniso_U_11
_atom_site_aniso_U_22
_atom_site_aniso_U_33
_atom_site_aniso_U_12
_atom_site_aniso_U_13
_atom_site_aniso_U_23
S1 0.0184(4) 0.0168(4) 0.0183(4) 0.0005(3) 0.0031(3) -0.0027(3)
O1 0.0126(11) 0.0283(12) 0.0174(11) -0.0050(8) -0.0009(8) 0.0035(8)
N1 0.0096(11) 0.0143(12) 0.0160(12) -0.0017(9) 0.0012(9) 0.0015(9)
C1 0.0131(15) 0.0200(15) 0.0161(14) -0.0002(11) 0.0005(11) 0.0027(11)
N2 0.0155(12) 0.0117(11) 0.0122(11) -0.0016(9) 0.0008(9) -0.0016(9)
C2 0.0135(14) 0.0206(15) 0.0112(13) -0.0024(11) -0.0002(10) 0.0016(11)
C11 0.0150(15) 0.0113(13) 0.0139(14) 0.0006(11) -0.0007(11) -0.0003(10)
C12 0.0127(14) 0.0128(13) 0.0162(14) -0.0068(10) -0.0013(11) -0.0003(11)
C13 0.0125(14) 0.0160(14) 0.0170(14) -0.0005(11) 0.0003(11) -0.0015(11)
C14 0.0224(16) 0.0172(14) 0.0185(15) -0.0009(12) -0.0005(12) -0.0048(11)
C15 0.0241(16) 0.0219(15) 0.0109(14) -0.0020(12) -0.0031(11) -0.0010(11)
C16 0.0313(19) 0.0316(18) 0.0155(15) -0.0090(14) -0.0020(13) 0.0049(13)

loop_
_atom_type_symbol
_atom_type_description
_atom_type_scat_dispersion_real
_atom_type_scat_dispersion_imag
_atom_type_scat_source
C C 0.0033 0.0016 'International Tables Vol C Tables 4.2.6.8 and 6.1.1.4'
H H 0.0000 0.0000 'International Tables Vol C Tables 4.2.6.8 and 6.1.1.4'
N N 0.0061 0.0033 'International Tables Vol C Tables 4.2.6.8 and 6.1.1.4'
O O 0.0106 0.0060 'International Tables Vol C Tables 4.2.6.8 and 6.1.1.4'
S S 0.1246 0.1234 'International Tables Vol C Tables 4.2.6.8 and 6.1.1.4'

loop_
_geom_angle_atom_site_label_1
_geom_angle_atom_site_label_2
_geom_angle_atom_site_label_3
_geom_angle_site_symmetry_1
_geom_angle
C11 N1 C12 . 126.5(2)
C11 N1 H1 . 116.7
C12 N1 H1 . 116.7
C11 C1 C2 . 112.3(2)
C11 C1 H1A . 109.1
C2 C1 H1A . 109.1
C11 C1 H1B . 109.1
C2 C1 H1B . 109.1
H1A C1 H1B . 107.9
C12 N2 C15 . 121.2(2)
C12 N2 C13 . 122.7(2)
C15 N2 C13 . 116.1(2)
C2 C2 C1 2_556 113.2(3)
C2 C2 H2A 2_556 108.9
C1 C2 H2A . 108.9
C2 C2 H2B 2_556 108.9
C1 C2 H2B . 108.9
H2A C2 H2B . 107.7
O1 C11 N1 . 124.3(2)
O1 C11 C1 . 120.8(2)
N1 C11 C1 . 114.9(2)
N2 C12 N1 . 113.3(2)
N2 C12 S1 . 125.8(2)
N1 C12 S1 . 120.89(19)
N2 C13 C14 . 112.3(2)
N2 C13 H13A . 109.1
C14 C13 H13A . 109.1
N2 C13 H13B . 109.1
C14 C13 H13B . 109.1
H13A C13 H13B . 107.9
C13 C14 H14A . 109.5
C13 C14 H14B . 109.5
H14A C14 H14B . 109.5
C13 C14 H14C . 109.5
H14A C14 H14C . 109.5
H14B C14 H14C . 109.5
N2 C15 C16 . 113.0(2)
N2 C15 H15A . 109.0
C16 C15 H15A . 109.0
N2 C15 H15B . 109.0
C16 C15 H15B . 109.0
H15A C15 H15B . 107.8
C15 C16 H16A . 109.5
C15 C16 H16B . 109.5
H16A C16 H16B . 109.5
C15 C16 H16C . 109.5
H16A C16 H16C . 109.5
H16B C16 H16C . 109.5

loop_
_geom_bond_atom_site_label_1
_geom_bond_atom_site_label_2
_geom_bond_site_symmetry_2
_geom_bond_distance
_geom_bond_publ_flag
S1 C12 . 1.666(3) yes
O1 C11 . 1.223(3) yes
N1 C11 . 1.353(3) yes
N1 C12 . 1.421(3) yes
N1 H1 . 0.8800 ?
C1 C11 . 1.518(4) ?
C1 C2 . 1.528(4) ?
C1 H1A . 0.9900 ?
C1 H1B . 0.9900 ?
N2 C12 . 1.336(4) yes
N2 C15 . 1.466(3) ?
N2 C13 . 1.479(3) ?
C2 C2 2_556 1.522(5) ?
C2 H2A . 0.9900 ?
C2 H2B . 0.9900 ?
C13 C14 . 1.517(4) ?
C13 H13A . 0.9900 ?
C13 H13B . 0.9900 ?
C14 H14A . 0.9800 ?
C14 H14B . 0.9800 ?
C14 H14C . 0.9800 ?
C15 C16 . 1.517(4) ?
C15 H15A . 0.9900 ?
C15 H15B . 0.9900 ?
C16 H16A . 0.9800 ?
C16 H16B . 0.9800 ?
C16 H16C . 0.9800 ?

loop_
_geom_hbond_atom_site_label_D
_geom_hbond_atom_site_label_H
_geom_hbond_atom_site_label_A
_geom_hbond_site_symmetry_A
_geom_hbond_distance_DH
_geom_hbond_distance_HA
_geom_hbond_distance_DA
_geom_hbond_angle_DHA
N1 H1 O1 1_455 0.88 2.05 2.921(3) 170.5

loop_
_geom_torsion_atom_site_label_1
_geom_torsion_atom_site_label_2
_geom_torsion_atom_site_label_3
_geom_torsion_atom_site_label_4
_geom_torsion_site_symmetry_4
_geom_torsion
_geom_torsion_publ_flag
C11 C1 C2 C2 2_556 -69.1(4) ?
C12 N1 C11 O1 . 7.1(4) yes
C12 N1 C11 C1 . -176.4(2) ?
C2 C1 C11 O1 . -39.7(3) ?
C2 C1 C11 N1 . 143.7(2) ?
C15 N2 C12 N1 . -167.2(2) ?
C13 N2 C12 N1 . 16.4(3) ?
C15 N2 C12 S1 . 10.0(4) ?
C13 N2 C12 S1 . -166.40(19) ?
C11 N1 C12 N2 . -137.2(3) ?
C11 N1 C12 S1 . 45.5(3) yes
C12 N2 C13 C14 . 67.1(3) ?
C15 N2 C13 C14 . -109.5(3) ?
C12 N2 C15 C16 . -108.3(3) ?
C13 N2 C15 C16 . 68.4(3) ?
